data_7122414
loop_
_publ_author_name
'Yang, Yuwen'
'Yang, Weibo'

_publ_section_title
;
 Divergent synthesis of N-heterocycles by Pd-catalyzed controllable
 cyclization of vinylethylene carbonates.
;
_journal_issue 86
_journal_name_full 'Chemical communications (Cambridge, England)'
_journal_page_first 12182
_journal_page_last 12185
_journal_paper_doi 10.1039/c8cc06945j
_journal_volume 54
_journal_year 2018
_chemical_formula_moiety 'C17 H17 N O'
_chemical_formula_sum 'C17 H17 N O'
_chemical_formula_weight 251.31
_space_group_crystal_system monoclinic
_space_group_IT_number 14
_space_group_name_Hall '-P 2yn'
_space_group_name_H-M_alt 'P 1 21/n 1'
_symmetry_space_group_name_Hall '-P 2yn'
_symmetry_space_group_name_H-M 'P 1 21/n 1'
_atom_sites_solution_hydrogens geom
_atom_sites_solution_primary dual
_audit_creation_date 2017-11-08
_audit_creation_method
;
Olex2 1.2
(compiled 2017.08.10 svn.r3458 for OlexSys, GUI svn.r5381)
;
_audit_update_record
;
2018-07-02 deposited with the CCDC.
2018-10-01 downloaded from the CCDC.
;
_cell_angle_alpha 90
_cell_angle_beta 92.110(11)
_cell_angle_gamma 90
_cell_formula_units_Z 4
_cell_length_a 13.587(6)
_cell_length_b 6.230(3)
_cell_length_c 15.598(7)
_cell_measurement_reflns_used 419
_cell_measurement_temperature 173
_cell_measurement_theta_max 17.805
_cell_measurement_theta_min 2.61
_cell_volume 1319.4(10)
_computing_cell_refinement 'SAINT v8.34A (Bruker, 2013)'
_computing_data_reduction 'SAINT v8.34A (Bruker, 2013)'
_computing_molecular_graphics 'Olex2 (Dolomanov et al., 2009)'
_computing_publication_material 'Olex2 (Dolomanov et al., 2009)'
_computing_structure_refinement 'ShelXL (Sheldrick, 2015)'
_computing_structure_solution 'ShelXT (Sheldrick, 2015)'
_diffrn_ambient_temperature 173
_diffrn_measured_fraction_theta_full 0.996
_diffrn_measured_fraction_theta_max 0.984
_diffrn_measurement_device_type 'Bruker APEX-II CCD'
_diffrn_measurement_method '\f and \w scans'
_diffrn_radiation_type MoK\a
_diffrn_radiation_wavelength 0.71073
_diffrn_reflns_av_R_equivalents 0.0972
_diffrn_reflns_av_unetI/netI 0.1127
_diffrn_reflns_Laue_measured_fraction_full 0.996
_diffrn_reflns_Laue_measured_fraction_max 0.984
_diffrn_reflns_limit_h_max 17
_diffrn_reflns_limit_h_min -17
_diffrn_reflns_limit_k_max 7
_diffrn_reflns_limit_k_min -7
_diffrn_reflns_limit_l_max 20
_diffrn_reflns_limit_l_min -20
_diffrn_reflns_number 9583
_diffrn_reflns_point_group_measured_fraction_full 0.996
_diffrn_reflns_point_group_measured_fraction_max 0.984
_diffrn_reflns_theta_full 25.242
_diffrn_reflns_theta_max 27.343
_diffrn_reflns_theta_min 1.952
_diffrn_standards_number 0
_exptl_absorpt_coefficient_mu 0.078
_exptl_absorpt_correction_T_max 0.7455
_exptl_absorpt_correction_T_min 0.6465
_exptl_absorpt_correction_type multi-scan
_exptl_absorpt_process_details
'SADABS-2014/5 (Bruker,2014/5) was used for absorption correction. wR2(int) was 0.0844 before and 0.0608 after correction. The Ratio of minimum to maximum transmission is 0.8672. The \l/2 correction factor is 0.00150.'
_exptl_crystal_colour colourless
_exptl_crystal_colour_primary colourless
_exptl_crystal_density_diffrn 1.265
_exptl_crystal_description block
_exptl_crystal_F_000 536
_exptl_crystal_size_max 0.19
_exptl_crystal_size_mid 0.15
_exptl_crystal_size_min 0.11
_refine_diff_density_max 0.161
_refine_diff_density_min -0.205
_refine_diff_density_rms 0.046
_refine_ls_extinction_method none
_refine_ls_goodness_of_fit_ref 0.942
_refine_ls_hydrogen_treatment constr
_refine_ls_matrix_type full
_refine_ls_number_parameters 181
_refine_ls_number_reflns 2927
_refine_ls_number_restraints 202
_refine_ls_restrained_S_all 0.928
_refine_ls_R_factor_all 0.1533
_refine_ls_R_factor_gt 0.0556
_refine_ls_shift/su_max 0.000
_refine_ls_shift/su_mean 0.000
_refine_ls_structure_factor_coef Fsqd
_refine_ls_weighting_details 'w=1/[\s^2^(Fo^2^)+(0.0350P)^2^] where P=(Fo^2^+2Fc^2^)/3'
_refine_ls_weighting_scheme calc
_refine_ls_wR_factor_gt 0.0988
_refine_ls_wR_factor_ref 0.1279
_reflns_Friedel_coverage 0.000
_reflns_number_gt 1277
_reflns_number_total 2927
_reflns_threshold_expression 'I > 2\s(I)'
_cod_data_source_file c8cc06945j2.cif
_cod_data_source_block mo_2017968_0m
_cod_depositor_comments 'Adding full bibliography for 7122414--7122415.cif.'
_cod_database_code 7122414
_shelx_shelxl_version_number 2014/7
_shelx_space_group_comment
;
The symmetry employed for this shelxl refinement is uniquely defined
by the following loop, which should always be used as a source of
symmetry information in preference to the above space-group names.
They are only intended as comments.
;
_shelx_estimated_absorpt_t_max 0.991
_shelx_estimated_absorpt_t_min 0.985
_olex2_refinement_description
;
1. Fixed Uiso
 At 1.2 times of:
  All C(H) groups, All C(H,H) groups, All C(H,H,H,H) groups
2. Restrained distances
 O0AA-C11 \\sim O1-C11 \\sim O1-C10 \\sim O0AA-C10
 with sigma of 0.02
3. Rigid bond restraints
 All non-hydrogen atoms
 with sigma for 1-2 distances of 0.01 and sigma for 1-3 distances of 0.01
4. Uiso/Uaniso restraints and constraints
All non-hydrogen atoms have similar U: within 2A with sigma of 0.04 and sigma
for terminal atoms of 0.08
5. Others
 Fixed Sof: O1(0.85) H11A(0.85) H11B(0.85) H11C(0.15) H11D(0.15) H10A(0.85)
 H10B(0.85) H10C(0.15) H10D(0.15) O0AA(0.15)
6.a Secondary CH2 refined with riding coordinates:
 C9(H9A,H9B), C11(H11A,H11B), C11(H11C,H11D), C10(H10A,H10B), C10(H10C,H10D)
6.b Aromatic/amide H refined with riding coordinates:
 C8(H8), C1(H1), C13(H13), C5(H5), C17(H17), C16(H16), C2(H2), C3(H3),
 C15(H15), C4(H4), C14(H14)
;
_olex2_submission_special_instructions 'No special instructions were received'

loop_
_space_group_symop_operation_xyz
'x, y, z'
'-x+1/2, y+1/2, -z+1/2'
'-x, -y, -z'
'x-1/2, -y-1/2, z-1/2'

loop_
_atom_site_label
_atom_site_type_symbol
_atom_site_fract_x
_atom_site_fract_y
_atom_site_fract_z
_atom_site_U_iso_or_equiv
_atom_site_adp_type
_atom_site_occupancy
_atom_site_site_symmetry_order
_atom_site_calc_flag
_atom_site_refinement_flags_posn
_atom_site_refinement_flags_adp
_atom_site_refinement_flags_occupancy
_atom_site_disorder_assembly
_atom_site_disorder_group
N1 N 0.63652(14) 0.6395(3) 0.82894(13) 0.0355(5) Uani 1 1 d . U . . .
O1 O 0.55628(15) 0.8574(3) 0.93059(14) 0.0442(6) Uani 0.85 1 d D U P A 1
C12 C 0.62853(16) 0.6351(4) 0.73912(16) 0.0328(6) Uani 1 1 d . U . . .
C6 C 0.31840(18) 0.5729(4) 0.87057(15) 0.0351(6) Uani 1 1 d . U . . .
C7 C 0.42732(18) 0.6052(4) 0.87809(15) 0.0323(6) Uani 1 1 d . U . . .
C8 C 0.48993(18) 0.4409(4) 0.87601(15) 0.0382(7) Uani 1 1 d . U . . .
H8 H 0.4625 0.3007 0.8731 0.046 Uiso 1 1 calc R . . . .
C9 C 0.60046(18) 0.4587(4) 0.87793(17) 0.0412(7) Uani 1 1 d . U . . .
H9A H 0.6247 0.4730 0.9383 0.049 Uiso 1 1 calc R . . . .
H9B H 0.6282 0.3245 0.8549 0.049 Uiso 1 1 calc R . . . .
C1 C 0.27418(19) 0.3837(4) 0.89762(16) 0.0429(7) Uani 1 1 d . U . . .
H1 H 0.3137 0.2727 0.9226 0.051 Uiso 1 1 calc R . . . .
C13 C 0.59396(17) 0.4532(4) 0.69468(17) 0.0416(7) Uani 1 1 d . U . . .
H13 H 0.5732 0.3316 0.7260 0.050 Uiso 1 1 calc R . . . .
C5 C 0.25776(19) 0.7312(4) 0.83361(17) 0.0450(7) Uani 1 1 d . U . . .
H5 H 0.2861 0.8606 0.8139 0.054 Uiso 1 1 calc R . . . .
C17 C 0.65901(18) 0.8086(4) 0.68951(18) 0.0440(7) Uani 1 1 d . U . . .
H17 H 0.6845 0.9336 0.7172 0.053 Uiso 1 1 calc R . . . .
C11 C 0.46244(19) 0.8337(4) 0.88864(19) 0.0486(7) Uani 1 1 d D U . . .
H11A H 0.4646 0.9005 0.8311 0.058 Uiso 0.85 1 calc R . P A 1
H11B H 0.4135 0.9140 0.9215 0.058 Uiso 0.85 1 calc R . P A 1
H11C H 0.4048 0.9228 0.8711 0.058 Uiso 0.15 1 calc R . P A 2
H11D H 0.4715 0.8539 0.9514 0.058 Uiso 0.15 1 calc R . P A 2
C16 C 0.65273(19) 0.8009(5) 0.60139(19) 0.0525(8) Uani 1 1 d . U . . .
H16 H 0.6730 0.9215 0.5693 0.063 Uiso 1 1 calc R . . . .
C10 C 0.63673(19) 0.8399(4) 0.87554(18) 0.0498(7) Uani 1 1 d D U . . .
H10A H 0.6991 0.8523 0.9101 0.060 Uiso 0.85 1 calc R . P A 1
H10B H 0.6341 0.9603 0.8341 0.060 Uiso 0.85 1 calc R . P A 1
H10C H 0.6895 0.9359 0.8561 0.060 Uiso 0.15 1 calc R . P A 2
H10D H 0.6464 0.8149 0.9380 0.060 Uiso 0.15 1 calc R . P A 2
C2 C 0.1734(2) 0.3561(5) 0.88850(17) 0.0536(8) Uani 1 1 d . U . . .
H2 H 0.1443 0.2266 0.9074 0.064 Uiso 1 1 calc R . . . .
C3 C 0.1144(2) 0.5151(5) 0.85216(18) 0.0565(8) Uani 1 1 d . U . . .
H3 H 0.0452 0.4951 0.8458 0.068 Uiso 1 1 calc R . . . .
C15 C 0.6175(2) 0.6212(6) 0.55885(19) 0.0587(8) Uani 1 1 d . U . . .
H15 H 0.6128 0.6180 0.4979 0.070 Uiso 1 1 calc R . . . .
C4 C 0.15691(19) 0.7021(5) 0.82533(18) 0.0532(8) Uani 1 1 d . U . . .
H4 H 0.1167 0.8125 0.8008 0.064 Uiso 1 1 calc R . . . .
C14 C 0.5894(2) 0.4472(5) 0.60580(19) 0.0561(8) Uani 1 1 d . U . . .
H14 H 0.5666 0.3212 0.5771 0.067 Uiso 1 1 calc R . . . .
O0AA O 0.5390(7) 0.9326(18) 0.8555(9) 0.054(3) Uani 0.15 1 d D U P A 2

loop_
_atom_site_aniso_label
_atom_site_aniso_U_11
_atom_site_aniso_U_22
_atom_site_aniso_U_33
_atom_site_aniso_U_23
_atom_site_aniso_U_13
_atom_site_aniso_U_12
N1 0.0397(12) 0.0272(11) 0.0398(12) 0.0003(10) 0.0023(10) -0.0040(10)
O1 0.0461(13) 0.0405(13) 0.0460(14) -0.0142(12) 0.0010(11) -0.0039(11)
C12 0.0255(13) 0.0325(14) 0.0406(15) 0.0016(13) 0.0021(11) 0.0048(12)
C6 0.0422(15) 0.0338(15) 0.0298(14) -0.0008(12) 0.0071(12) 0.0001(12)
C7 0.0392(14) 0.0302(14) 0.0277(14) -0.0015(12) 0.0019(11) -0.0008(12)
C8 0.0425(16) 0.0282(14) 0.0440(16) 0.0029(13) 0.0035(13) -0.0019(13)
C9 0.0457(17) 0.0349(15) 0.0430(16) 0.0031(13) 0.0025(13) 0.0045(13)
C1 0.0489(17) 0.0391(16) 0.0410(16) -0.0013(13) 0.0073(13) -0.0062(14)
C13 0.0372(16) 0.0426(16) 0.0450(17) 0.0000(14) 0.0002(13) -0.0042(13)
C5 0.0404(16) 0.0519(18) 0.0429(17) 0.0031(14) 0.0024(14) 0.0060(14)
C17 0.0367(15) 0.0443(17) 0.0512(18) 0.0103(15) 0.0030(13) -0.0018(14)
C11 0.0459(17) 0.0332(16) 0.066(2) -0.0058(15) -0.0069(15) 0.0055(14)
C16 0.0418(17) 0.061(2) 0.0550(19) 0.0198(17) 0.0032(15) -0.0042(15)
C10 0.0468(17) 0.0430(17) 0.0602(19) -0.0117(16) 0.0105(15) -0.0062(15)
C2 0.0567(19) 0.0555(19) 0.0494(18) -0.0067(16) 0.0143(16) -0.0182(17)
C3 0.0378(18) 0.082(2) 0.0493(19) -0.0105(18) 0.0041(15) -0.0043(17)
C15 0.0455(18) 0.089(2) 0.0412(17) 0.0085(18) -0.0024(14) 0.0020(18)
C4 0.0412(17) 0.069(2) 0.0495(19) -0.0005(16) 0.0030(15) 0.0067(16)
C14 0.0524(19) 0.067(2) 0.0486(18) -0.0097(17) -0.0024(15) -0.0101(16)
O0AA 0.046(6) 0.035(6) 0.082(9) 0.002(7) 0.009(6) -0.002(5)

loop_
_atom_type_symbol
_atom_type_description
_atom_type_scat_dispersion_real
_atom_type_scat_dispersion_imag
_atom_type_scat_source
C C 0.0033 0.0016 'International Tables Vol C Tables 4.2.6.8 and 6.1.1.4'
H H 0.0000 0.0000 'International Tables Vol C Tables 4.2.6.8 and 6.1.1.4'
N N 0.0061 0.0033 'International Tables Vol C Tables 4.2.6.8 and 6.1.1.4'
O O 0.0106 0.0060 'International Tables Vol C Tables 4.2.6.8 and 6.1.1.4'

loop_
_geom_angle_atom_site_label_1
_geom_angle_atom_site_label_2
_geom_angle_atom_site_label_3
_geom_angle
C12 N1 C9 119.6(2)
C12 N1 C10 121.2(2)
C10 N1 C9 113.5(2)
C10 O1 C11 114.3(2)
C13 C12 N1 121.5(2)
C17 C12 N1 121.6(2)
C17 C12 C13 116.8(2)
C1 C6 C7 121.8(2)
C1 C6 C5 117.9(2)
C5 C6 C7 120.3(2)
C6 C7 C11 116.4(2)
C8 C7 C6 121.7(2)
C8 C7 C11 121.9(2)
C7 C8 H8 117.3
C7 C8 C9 125.5(2)
C9 C8 H8 117.3
N1 C9 C8 113.7(2)
N1 C9 H9A 108.8
N1 C9 H9B 108.8
C8 C9 H9A 108.8
C8 C9 H9B 108.8
H9A C9 H9B 107.7
C6 C1 H1 119.7
C2 C1 C6 120.7(3)
C2 C1 H1 119.7
C12 C13 H13 119.4
C14 C13 C12 121.2(3)
C14 C13 H13 119.4
C6 C5 H5 119.6
C4 C5 C6 120.9(3)
C4 C5 H5 119.6
C12 C17 H17 119.4
C16 C17 C12 121.1(3)
C16 C17 H17 119.4
O1 C11 C7 115.1(2)
O1 C11 H11A 108.5
O1 C11 H11B 108.5
C7 C11 H11A 108.5
C7 C11 H11B 108.5
C7 C11 H11C 104.8
C7 C11 H11D 104.8
H11A C11 H11B 107.5
H11C C11 H11D 105.8
O0AA C11 C7 130.0(6)
O0AA C11 H11C 104.8
O0AA C11 H11D 104.8
C17 C16 H16 119.4
C17 C16 C15 121.2(3)
C15 C16 H16 119.4
N1 C10 H10A 109.1
N1 C10 H10B 109.1
N1 C10 H10C 110.9
N1 C10 H10D 110.9
N1 C10 O0AA 104.3(5)
O1 C10 N1 112.6(2)
O1 C10 H10A 109.1
O1 C10 H10B 109.1
H10A C10 H10B 107.8
H10C C10 H10D 108.9
O0AA C10 H10C 110.9
O0AA C10 H10D 110.9
C1 C2 H2 119.7
C3 C2 C1 120.7(3)
C3 C2 H2 119.7
C2 C3 H3 120.4
C4 C3 C2 119.3(3)
C4 C3 H3 120.4
C16 C15 H15 120.5
C14 C15 C16 118.9(3)
C14 C15 H15 120.5
C5 C4 H4 119.7
C3 C4 C5 120.6(3)
C3 C4 H4 119.7
C13 C14 H14 119.7
C15 C14 C13 120.7(3)
C15 C14 H14 119.7
C11 O0AA C10 116.7(8)

loop_
_geom_bond_atom_site_label_1
_geom_bond_atom_site_label_2
_geom_bond_distance
N1 C12 1.401(3)
N1 C9 1.456(3)
N1 C10 1.445(3)
O1 C11 1.419(3)
O1 C10 1.419(3)
C12 C13 1.401(3)
C12 C17 1.400(3)
C6 C7 1.494(3)
C6 C1 1.395(3)
C6 C5 1.396(3)
C7 C8 1.332(3)
C7 C11 1.509(3)
C8 H8 0.9500
C8 C9 1.505(3)
C9 H9A 0.9900
C9 H9B 0.9900
C1 H1 0.9500
C1 C2 1.383(4)
C13 H13 0.9500
C13 C14 1.386(4)
C5 H5 0.9500
C5 C4 1.383(3)
C17 H17 0.9500
C17 C16 1.375(4)
C11 H11A 0.9900
C11 H11B 0.9900
C11 H11C 0.9900
C11 H11D 0.9900
C11 O0AA 1.330(10)
C16 H16 0.9500
C16 C15 1.378(4)
C10 H10A 0.9900
C10 H10B 0.9900
C10 H10C 0.9900
C10 H10D 0.9900
C10 O0AA 1.471(10)
C2 H2 0.9500
C2 C3 1.382(4)
C3 H3 0.9500
C3 C4 1.372(4)
C15 H15 0.9500
C15 C14 1.370(4)
C4 H4 0.9500
C14 H14 0.9500
